data_7027279
loop_
_publ_author_name
'Yang, Yang-Yi'
'Wu, Yu-Luan'
'Long, La-Sheng'
'Chen, Xiao-Ming'

_publ_section_title
;
 Synthesis and structures of carboxylate-bridged polynuclear
 copper(II)--lanthanide(III) complexes
 [CuLn(C5H5N+CH2CO2&#x2212;)5(H2O)5][ClO4]5&#x00B7;2H2O
 (Ln&#x2005;=&#x2005;La or Nd) and
 [Cu3Nd2(C5H5N+CH2CO2&#x2212;)10(NO3)2(H2O)8][ClO4]10&#x00B7;4H2O
;
_journal_issue 12
_journal_name_full 'Journal of the Chemical Society, Dalton Transactions'
_journal_page_first 2005
_journal_paper_doi 10.1039/a900647h
_journal_year 1999
_chemical_formula_sum 'C35 H49 Cl5 Cu La N5 O37'
_chemical_formula_weight 1511.49
_chemical_name_systematic
; 
 ? 
;
_space_group_IT_number 15
_symmetry_cell_setting monoclinic
_symmetry_space_group_name_Hall '-C 2yc'
_symmetry_space_group_name_H-M 'C 1 2/c 1'
_atom_sites_solution_hydrogens geom
_atom_sites_solution_primary direct
_atom_sites_solution_secondary difmap
_audit_creation_method SHELXL-97
_cell_angle_alpha 90.00
_cell_angle_beta 104.70(3)
_cell_angle_gamma 90.00
_cell_formula_units_Z 8
_cell_length_a 37.950(8)
_cell_length_b 11.286(2)
_cell_length_c 27.859(6)
_cell_measurement_reflns_used 25
_cell_measurement_temperature 294(2)
_cell_measurement_theta_max 15
_cell_measurement_theta_min 7.5
_cell_volume 11542(4)
_computing_cell_refinement 'SHELXTL-Plus (Sheldrick, 1990)'
_computing_data_collection 'SHELXTL-Plus (Sheldrick, 1990)'
_computing_data_reduction 'SHELXTL-Plus (Sheldrick, 1990)'
_computing_molecular_graphics 'Ortep3 for Windows (Farrugia, 1997)'
_computing_publication_material 'SHELXL-97 (Sheldrick, 1997)'
_computing_structure_refinement 'SHELXL-97 (Sheldrick, 1997)'
_computing_structure_solution 'SHELXS-97 (Sheldrick, 1997)'
_diffrn_ambient_temperature 294(2)
_diffrn_measured_fraction_theta_full 0.409
_diffrn_measured_fraction_theta_max 0.409
_diffrn_measurement_device_type 'Siemens R3m'
_diffrn_measurement_method '/w scan'
_diffrn_radiation_monochromator graphite
_diffrn_radiation_source 'fine-focus sealed tube'
_diffrn_radiation_type MoK\a
_diffrn_radiation_wavelength 0.71073
_diffrn_reflns_av_R_equivalents 0.0000
_diffrn_reflns_av_sigmaI/netI 0.0716
_diffrn_reflns_limit_h_max 39
_diffrn_reflns_limit_h_min -40
_diffrn_reflns_limit_k_max 13
_diffrn_reflns_limit_k_min 0
_diffrn_reflns_limit_l_max 33
_diffrn_reflns_limit_l_min 0
_diffrn_reflns_number 8822
_diffrn_reflns_theta_full 25.03
_diffrn_reflns_theta_max 25.03
_diffrn_reflns_theta_min 2.09
_diffrn_standards_decay_% 1.0
_diffrn_standards_interval_count 120
_diffrn_standards_number 2
_exptl_absorpt_coefficient_mu 1.435
_exptl_absorpt_correction_type empirical
_exptl_crystal_colour blue
_exptl_crystal_density_diffrn 1.740
_exptl_crystal_density_method 'not measured'
_exptl_crystal_description prism
_exptl_crystal_F_000 6088
_exptl_crystal_size_max 0.38
_exptl_crystal_size_mid 0.36
_exptl_crystal_size_min 0.29
_refine_diff_density_max 1.886
_refine_diff_density_min -0.854
_refine_diff_density_rms 0.113
_refine_ls_extinction_coef 0.000015(16)
_refine_ls_extinction_expression Fc^*^=kFc[1+0.001xFc^2^\l^3^/sin(2\q)]^-1/4^
_refine_ls_extinction_method SHELXL
_refine_ls_goodness_of_fit_ref 1.040
_refine_ls_hydrogen_treatment mixed
_refine_ls_matrix_type full
_refine_ls_number_parameters 811
_refine_ls_number_reflns 8822
_refine_ls_number_restraints 177
_refine_ls_restrained_S_all 1.071
_refine_ls_R_factor_all 0.0943
_refine_ls_R_factor_gt 0.0513
_refine_ls_shift/su_max 0.456
_refine_ls_shift/su_mean 0.032
_refine_ls_structure_factor_coef Fsqd
_refine_ls_weighting_details 'w=1/[\s^2^(Fo^2^)+(0.0988P)^2^+0.0000P] where P=(Fo^2^+2Fc^2^)/3'
_refine_ls_weighting_scheme calc
_refine_ls_wR_factor_gt 0.1410
_refine_ls_wR_factor_ref 0.1661
_reflns_number_gt 5359
_reflns_number_total 8822
_reflns_threshold_expression >2sigma(I)
_cod_data_source_file 900647hsup1.cif
_cod_data_source_block complex_1.La
_cod_depositor_comments
;
The following automatic conversions were performed:

'_refine_ls_weighting_scheme' value 'calc
w=1/[\s^2^(Fo^2^)+(0.0988P)^2^+0.0000P] where P=(Fo^2^+2Fc^2^)/3' was
changed to 'calc'. New tag '_refine_ls_weighting_details' was
created. The value of the new tag was set to
'w=1/[\s^2^(Fo^2^)+(0.0988P)^2^+0.0000P] where P=(Fo^2^+2Fc^2^)/3'.

Automatic conversion script
Id: cif_fix_values 3143 2015-03-26 13:38:13Z robertas 
;
_cod_original_sg_symbol_H-M 'C 2/c'
_cod_database_code 7027279

loop_
_symmetry_equiv_pos_as_xyz
'x, y, z'
'-x, y, -z+1/2'
'x+1/2, y+1/2, z'
'-x+1/2, y+1/2, -z+1/2'
'-x, -y, -z'
'x, -y, z-1/2'
'-x+1/2, -y+1/2, -z'
'x+1/2, -y+1/2, z-1/2'

loop_
_atom_site_label
_atom_site_type_symbol
_atom_site_fract_x
_atom_site_fract_y
_atom_site_fract_z
_atom_site_U_iso_or_equiv
_atom_site_adp_type
_atom_site_occupancy
_atom_site_calc_flag
_atom_site_refinement_flags
_atom_site_disorder_assembly
_atom_site_disorder_group
La1 La 0.105852(6) 0.06466(2) 0.071817(8) 0.04089(7) Uani 1 d . . .
Cu1 Cu 0.188708(12) -0.01540(4) 0.173162(17) 0.03745(13) Uani 1 d . . .
O1W O 0.10638(10) 0.2911(3) 0.07395(15) 0.1003(16) Uani 1 d . . .
H1WA H 0.1223 0.3223 0.1007 0.100 Uiso 1 d R . .
H1WB H 0.0831 0.3564 0.0646 0.100 Uiso 1 d R . .
O2W O 0.13011(9) 0.0917(3) -0.00795(12) 0.0781(12) Uani 1 d . . .
H2WA H 0.1581 0.0982 0.0082 0.100 Uiso 1 d R . .
H2WB H 0.1104 0.1198 -0.0350 0.100 Uiso 1 d R . .
O3W O 0.05824(8) 0.1615(3) -0.00209(12) 0.0816(12) Uani 1 d . . .
H3WA H 0.0307 0.1318 -0.0152 0.100 Uiso 1 d R . .
H3WB H 0.0585 0.2397 -0.0147 0.100 Uiso 1 d R . .
O4W O 0.06971(8) -0.1061(3) 0.01816(11) 0.0599(10) Uani 1 d . . .
H4WA H 0.0432 -0.1342 0.0271 0.100 Uiso 1 d R . .
H4WB H 0.0818 -0.1923 0.0179 0.100 Uiso 1 d R . .
O5W O 0.23628(8) -0.0643(3) 0.23549(11) 0.0583(9) Uani 1 d . . .
H5WA H 0.2487 -0.1478 0.2364 0.100 Uiso 1 d R . .
H5WB H 0.2543 -0.0026 0.2317 0.100 Uiso 1 d R . .
O12 O 0.17038(7) 0.1433(3) 0.09167(11) 0.0589(10) Uani 1 d . . .
O11 O 0.22008(7) 0.1005(3) 0.14994(10) 0.0513(9) Uani 1 d . . .
N1 N 0.26154(8) 0.2593(3) 0.11732(12) 0.0444(10) Uani 1 d . . .
C11 C 0.20269(11) 0.1567(4) 0.11296(15) 0.0435(11) Uani 1 d . . .
C12 C 0.22239(11) 0.2520(4) 0.09234(15) 0.0505(13) Uani 1 d . . .
H12A H 0.2199 0.2362 0.0578 0.100 Uiso 1 d R . .
H12B H 0.2111 0.3270 0.0950 0.100 Uiso 1 d R . .
C13 C 0.28580(13) 0.2114(5) 0.09612(19) 0.0755(18) Uani 1 d . . .
H13 H 0.2781 0.1688 0.0654 0.100 Uiso 1 d R . .
C14 C 0.32251(14) 0.2146(6) 0.1201(2) 0.084(2) Uani 1 d . . .
H14 H 0.3400 0.1840 0.1037 0.100 Uiso 1 d R . .
C15 C 0.33408(14) 0.2679(6) 0.1640(2) 0.091(2) Uani 1 d . . .
H15 H 0.3595 0.2718 0.1805 0.100 Uiso 1 d R . .
C16 C 0.30847(15) 0.3180(6) 0.1847(2) 0.102(2) Uani 1 d . . .
H16 H 0.3160 0.3496 0.2177 0.100 Uiso 1 d R . .
C17 C 0.27229(14) 0.3123(6) 0.16109(18) 0.0794(18) Uani 1 d . . .
H17 H 0.2551 0.3525 0.1754 0.100 Uiso 1 d R . .
O21 O 0.15600(7) -0.1234(3) 0.19397(10) 0.0510(9) Uani 1 d . . .
O22 O 0.10474(7) -0.1014(3) 0.13325(10) 0.0542(9) Uani 1 d . . .
N2 N 0.06929(9) -0.2724(3) 0.17222(13) 0.0464(10) Uani 1 d . . .
C21 C 0.12366(11) -0.1467(3) 0.17131(14) 0.0430(11) Uani 1 d . . .
C22 C 0.10785(11) -0.2475(4) 0.19609(16) 0.0497(13) Uani 1 d . . .
H22A H 0.1218 -0.3181 0.1953 0.100 Uiso 1 d R . .
H22B H 0.1101 -0.2276 0.2302 0.100 Uiso 1 d R . .
C23 C 0.06065(13) -0.3288(4) 0.12947(18) 0.0650(16) Uani 1 d . . .
H23 H 0.0794 -0.3568 0.1148 0.100 Uiso 1 d R . .
C24 C 0.02505(15) -0.3520(6) 0.1068(2) 0.089(2) Uani 1 d . . .
H24 H 0.0190 -0.3860 0.0741 0.100 Uiso 1 d R . .
C25 C -0.00143(14) -0.3211(5) 0.1279(2) 0.085(2) Uani 1 d . . .
H25 H -0.0261 -0.3450 0.1134 0.100 Uiso 1 d R . .
C26 C 0.00739(13) -0.2620(5) 0.1715(2) 0.0820(19) Uani 1 d . . .
H26 H -0.0113 -0.2336 0.1863 0.100 Uiso 1 d R . .
C27 C 0.04338(12) -0.2370(4) 0.19408(18) 0.0624(15) Uani 1 d . . .
H27 H 0.0498 -0.1950 0.2251 0.100 Uiso 1 d R . .
O31 O 0.19920(7) -0.1327(3) 0.12657(10) 0.0503(9) Uani 1 d . . .
O32 O 0.14866(7) -0.1039(3) 0.06566(10) 0.0532(9) Uani 1 d . . .
N3 N 0.16803(10) -0.2774(4) 0.00785(14) 0.0708(13) Uani 1 d . . .
C31 C 0.17795(10) -0.1519(4) 0.08432(14) 0.0427(11) Uani 1 d . . .
C32 C 0.19338(11) -0.2444(4) 0.05620(15) 0.0513(13) Uani 1 d . . .
H32A H 0.2159 -0.2166 0.0506 0.100 Uiso 1 d R . .
H32B H 0.1985 -0.3148 0.0761 0.100 Uiso 1 d R . .
C33 C 0.16152(19) -0.3907(7) -0.0018(3) 0.141(3) Uani 1 d . . .
H33 H 0.1705 -0.4498 0.0231 0.100 Uiso 1 d R . .
C34 C 0.1400(2) -0.4185(10) -0.0493(4) 0.272(4) Uani 1 d . . .
H34 H 0.1348 -0.4983 -0.0608 0.100 Uiso 1 d R . .
C35 C 0.1231(2) -0.3421(10) -0.0798(3) 0.237(4) Uani 1 d . . .
H35 H 0.1060 -0.3588 -0.1109 0.100 Uiso 1 d R . .
C36 C 0.13133(18) -0.2267(10) -0.0707(2) 0.152(4) Uani 1 d . . .
H36 H 0.1212 -0.1654 -0.0940 0.100 Uiso 1 d R . .
C37 C 0.15407(15) -0.1937(7) -0.02536(18) 0.096(2) Uani 1 d . . .
H37 H 0.1611 -0.1130 -0.0173 0.100 Uiso 1 d R . .
O41 O 0.17464(7) 0.1106(3) 0.21512(10) 0.0473(8) Uani 1 d . . .
O42 O 0.12138(8) 0.1408(3) 0.15983(10) 0.0559(9) Uani 1 d . . .
N4 N 0.15819(9) 0.2621(3) 0.28253(12) 0.0495(10) Uani 1 d . . .
C41 C 0.14374(11) 0.1574(4) 0.20028(15) 0.0443(12) Uani 1 d . . .
C42 C 0.13070(11) 0.2394(4) 0.23560(15) 0.0531(14) Uani 1 d . . .
H42A H 0.1239 0.3135 0.2189 0.100 Uiso 1 d R . .
H42B H 0.1094 0.2059 0.2429 0.100 Uiso 1 d R . .
C43 C 0.16874(15) 0.1747(5) 0.31460(18) 0.0770(18) Uani 1 d . . .
H43 H 0.1570 0.0991 0.3072 0.100 Uiso 1 d R . .
C44 C 0.1936(2) 0.1938(8) 0.3580(2) 0.127(3) Uani 1 d . . .
H44 H 0.2018 0.1301 0.3809 0.100 Uiso 1 d R . .
C45 C 0.20903(18) 0.2991(8) 0.3686(3) 0.132(3) Uani 1 d . . .
H45 H 0.2262 0.3124 0.4000 0.100 Uiso 1 d R . .
C46 C 0.19924(16) 0.3927(7) 0.3359(3) 0.115(2) Uani 1 d . . .
H46 H 0.2108 0.4686 0.3430 0.100 Uiso 1 d R . .
C47 C 0.17278(13) 0.3697(5) 0.2915(2) 0.0744(17) Uani 1 d . . .
H47 H 0.1645 0.4314 0.2675 0.100 Uiso 1 d R . .
O51 O 0.04472(7) 0.0608(3) 0.08873(12) 0.0606(10) Uani 1 d . . .
O52 O 0.00937(8) -0.0839(3) 0.04990(12) 0.0598(10) Uani 1 d . . .
N5 N -0.00606(9) 0.1485(3) 0.13027(13) 0.0529(11) Uani 1 d . . .
C51 C 0.01610(11) 0.0018(4) 0.07752(16) 0.0490(13) Uani 1 d . . .
C52 C -0.01362(12) 0.0385(5) 0.10224(18) 0.0632(16) Uani 1 d . . .
H52A H -0.0361 0.0477 0.0773 0.100 Uiso 1 d R . .
H52B H -0.0168 -0.0237 0.1243 0.100 Uiso 1 d R . .
C53 C 0.01551(13) 0.1436(5) 0.17746(18) 0.0703(17) Uani 1 d . . .
H53 H 0.0246 0.0693 0.1923 0.100 Uiso 1 d R . .
C54 C 0.02477(14) 0.2452(6) 0.2032(2) 0.080(2) Uani 1 d . . .
H54 H 0.0412 0.2443 0.2357 0.100 Uiso 1 d R . .
C55 C 0.01059(18) 0.3522(6) 0.1826(3) 0.109(3) Uani 1 d . . .
H55 H 0.0161 0.4247 0.2009 0.100 Uiso 1 d R . .
C56 C -0.0118(2) 0.3513(6) 0.1365(3) 0.125(3) Uani 1 d . . .
H56 H -0.0218 0.4244 0.1214 0.100 Uiso 1 d R . .
C57 C -0.02004(18) 0.2501(5) 0.1117(2) 0.092(2) Uani 1 d . . .
H57 H -0.0366 0.2489 0.0793 0.100 Uiso 1 d R . .
Cl1 Cl 0.41852(4) 0.02543(13) 0.20243(5) 0.0723(4) Uani 1 d . . .
O13 O 0.4175(2) -0.1014(5) 0.1981(2) 0.165(3) Uani 1 d U . .
O14 O 0.39914(18) 0.0531(6) 0.2348(2) 0.212(3) Uani 1 d U . .
O15 O 0.4056(3) 0.0671(6) 0.1570(3) 0.253(5) Uani 1 d U . .
O16 O 0.45401(17) 0.0565(6) 0.2221(3) 0.193(3) Uani 1 d U . .
Cl2 Cl 0.07779(4) 0.00471(12) -0.19316(5) 0.0728(4) Uiso 1 d . . .
O23 O 0.09660(12) 0.0242(5) -0.22917(18) 0.1399(18) Uani 1 d U . .
O24 O 0.07577(16) -0.1176(5) -0.1830(2) 0.153(2) Uani 1 d U . .
O25 O 0.04165(14) 0.0432(5) -0.2110(2) 0.162(2) Uani 1 d U . .
O26 O 0.0920(3) 0.0594(8) -0.1526(3) 0.273(4) Uani 1 d U . .
Cl3 Cl 0.23767(4) 0.00019(12) -0.01186(5) 0.0772(4) Uiso 1 d D . .
O33 O 0.26671(10) 0.0787(4) -0.01276(19) 0.147(2) Uani 1 d DU A 1
O34 O 0.23272(18) 0.0027(6) 0.03737(16) 0.142(3) Uani 0.60 d PDU A 1
O35 O 0.24191(17) -0.1198(4) -0.0224(2) 0.096(2) Uani 0.60 d PDU A 1
O36 O 0.20532(16) 0.0398(7) -0.0451(3) 0.175(5) Uani 0.60 d PDU A 1
O34' O 0.2534(3) -0.0946(6) 0.0196(3) 0.237(8) Uani 0.40 d PDU A 2
O35' O 0.2252(4) -0.0436(9) -0.0608(2) 0.314(13) Uani 0.40 d PDU A 2
O36' O 0.20930(15) 0.0523(8) 0.0037(3) 0.133(5) Uani 0.40 d PDU A 2
Cl4 Cl 0.17770(4) 0.50689(14) 0.16046(6) 0.0830(5) Uani 1 d . . .
O43 O 0.18450(17) 0.5621(4) 0.20812(19) 0.135(2) Uani 1 d . . .
O44 O 0.17543(17) 0.3861(5) 0.1668(2) 0.176(2) Uani 1 d . . .
O45 O 0.14889(16) 0.5682(8) 0.1313(3) 0.242(4) Uani 1 d . . .
O46 O 0.20901(15) 0.5320(5) 0.1439(2) 0.136(2) Uani 1 d . . .
Cl5 Cl 0.05920(6) 0.5358(2) -0.00146(7) 0.1484(10) Uani 1 d D . .
O53 O 0.06020(19) 0.4547(5) -0.0390(2) 0.147(3) Uani 0.60 d PDU B 1
O54 O 0.02176(14) 0.5759(9) -0.0119(4) 0.258(7) Uani 0.60 d PDU B 1
O55 O 0.0787(2) 0.6434(5) -0.0005(4) 0.215(6) Uani 0.60 d PDU B 1
O56 O 0.0690(2) 0.4856(6) 0.04634(17) 0.131(3) Uani 0.60 d PDU B 1
O53' O 0.0459(2) 0.4513(7) 0.0274(3) 0.210(8) Uani 0.40 d PDU B 2
O54' O 0.0861(2) 0.6075(8) 0.0295(3) 0.240(9) Uani 0.40 d PDU B 2
O55' O 0.0304(2) 0.6075(8) -0.0281(4) 0.421(17) Uani 0.40 d PDU B 2
O56' O 0.0750(2) 0.4732(9) -0.0350(3) 0.289(13) Uani 0.40 d PDU B 2
O6W O 0.09604(13) 0.2480(5) -0.08239(18) 0.1409(19) Uani 1 d . . .
H6WA H 0.0865 0.2882 -0.1128 0.100 Uiso 1 d R . .
H6WB H 0.0853 0.3226 -0.0630 0.100 Uiso 1 d R . .
O7W O 0.25560(10) -0.2919(3) 0.23107(17) 0.1027(16) Uani 1 d . . .
H7WA H 0.2297 -0.3349 0.2303 0.100 Uiso 1 d R . .
H7WB H 0.2494 -0.2198 0.2325 0.100 Uiso 1 d R . .

loop_
_atom_site_aniso_label
_atom_site_aniso_U_11
_atom_site_aniso_U_22
_atom_site_aniso_U_33
_atom_site_aniso_U_23
_atom_site_aniso_U_13
_atom_site_aniso_U_12
La1 0.02969(11) 0.04867(13) 0.03990(11) 0.00589(11) 0.00069(9) -0.00402(11)
Cu1 0.0332(2) 0.0414(3) 0.0365(2) 0.0026(2) 0.00664(19) -0.0031(2)
O1W 0.088(3) 0.057(2) 0.123(3) 0.015(2) -0.032(2) 0.006(2)
O2W 0.0595(19) 0.118(3) 0.0537(18) 0.0261(19) 0.0084(16) 0.003(2)
O3W 0.0481(18) 0.093(2) 0.083(2) 0.0409(19) -0.0199(17) -0.0177(18)
O4W 0.0486(16) 0.072(2) 0.0541(17) -0.0108(16) 0.0036(14) -0.0058(16)
O5W 0.0419(15) 0.0673(19) 0.0600(17) 0.0142(16) 0.0025(14) 0.0107(15)
O12 0.0312(14) 0.072(2) 0.0680(18) 0.0085(17) 0.0026(13) -0.0112(15)
O11 0.0466(15) 0.0560(17) 0.0496(15) 0.0075(14) 0.0087(13) -0.0120(14)
N1 0.0400(17) 0.047(2) 0.0466(18) 0.0034(16) 0.0124(15) -0.0097(16)
C11 0.041(2) 0.045(2) 0.047(2) -0.0038(19) 0.0153(17) -0.0029(19)
C12 0.046(2) 0.054(2) 0.050(2) 0.015(2) 0.0082(19) -0.015(2)
C13 0.053(3) 0.103(4) 0.074(3) -0.029(3) 0.022(2) -0.008(3)
C14 0.051(3) 0.121(5) 0.082(3) -0.027(3) 0.021(2) 0.001(3)
C15 0.042(3) 0.140(5) 0.086(4) -0.021(4) 0.005(3) -0.027(3)
C16 0.065(3) 0.166(6) 0.064(3) -0.049(4) -0.002(3) -0.023(4)
C17 0.054(3) 0.121(4) 0.062(3) -0.034(3) 0.013(2) -0.012(3)
O21 0.0386(14) 0.0538(17) 0.0596(16) 0.0076(15) 0.0104(13) -0.0125(14)
O22 0.0488(16) 0.0614(18) 0.0508(16) 0.0139(14) 0.0094(13) -0.0057(15)
N2 0.0403(18) 0.0404(18) 0.055(2) 0.0044(16) 0.0048(16) -0.0084(16)
C21 0.049(2) 0.037(2) 0.045(2) 0.0043(18) 0.0149(18) 0.0002(19)
C22 0.043(2) 0.046(2) 0.058(2) 0.015(2) 0.0103(19) -0.006(2)
C23 0.055(3) 0.068(3) 0.068(3) 0.000(3) 0.010(2) -0.011(3)
C24 0.075(4) 0.113(5) 0.067(3) -0.003(3) -0.006(3) -0.020(4)
C25 0.051(3) 0.083(4) 0.108(4) 0.018(3) -0.007(3) -0.020(3)
C26 0.046(2) 0.098(4) 0.109(4) 0.022(3) 0.033(3) 0.006(3)
C27 0.057(3) 0.061(3) 0.077(3) -0.001(2) 0.033(2) -0.003(2)
O31 0.0487(15) 0.0545(17) 0.0449(15) -0.0040(14) 0.0067(13) 0.0061(14)
O32 0.0478(16) 0.0622(18) 0.0484(15) 0.0029(14) 0.0099(13) 0.0085(15)
N3 0.047(2) 0.107(3) 0.061(2) -0.032(2) 0.0184(17) 0.004(2)
C31 0.037(2) 0.048(2) 0.045(2) 0.0080(19) 0.0127(17) -0.0055(19)
C32 0.049(2) 0.060(3) 0.044(2) -0.007(2) 0.0114(19) 0.000(2)
C33 0.100(5) 0.126(5) 0.202(7) -0.099(5) 0.044(5) -0.009(4)
C34 0.100(6) 0.404(9) 0.295(7) -0.301(6) 0.018(5) -0.034(7)
C35 0.094(6) 0.414(11) 0.192(6) -0.233(6) 0.013(5) -0.049(7)
C36 0.076(4) 0.324(12) 0.052(3) -0.030(5) 0.009(3) 0.021(6)
C37 0.068(3) 0.175(6) 0.042(3) -0.006(4) 0.011(2) 0.007(4)
O41 0.0356(14) 0.0502(16) 0.0506(15) -0.0014(14) 0.0008(12) -0.0018(13)
O42 0.0493(16) 0.068(2) 0.0450(15) -0.0121(15) 0.0016(13) -0.0047(15)
N4 0.0455(18) 0.065(2) 0.0406(17) -0.0085(17) 0.0145(15) -0.0014(18)
C41 0.043(2) 0.044(2) 0.045(2) -0.0082(19) 0.0083(18) -0.0086(19)
C42 0.035(2) 0.072(3) 0.047(2) -0.014(2) 0.0014(19) 0.004(2)
C43 0.081(3) 0.086(4) 0.061(3) 0.014(3) 0.013(3) -0.004(3)
C44 0.129(5) 0.197(8) 0.051(3) 0.023(4) 0.015(3) 0.049(5)
C45 0.075(4) 0.211(8) 0.090(4) -0.052(5) -0.013(4) 0.022(5)
C46 0.074(3) 0.137(5) 0.143(5) -0.084(4) 0.043(3) -0.034(4)
C47 0.066(3) 0.074(3) 0.084(3) -0.022(3) 0.020(3) 0.006(3)
O51 0.0280(13) 0.069(2) 0.083(2) -0.0075(17) 0.0117(14) -0.0104(14)
O52 0.0421(15) 0.064(2) 0.0724(19) -0.0081(16) 0.0122(14) -0.0049(15)
N5 0.0397(18) 0.064(2) 0.056(2) -0.0022(19) 0.0143(16) 0.0048(18)
C51 0.041(2) 0.055(3) 0.049(2) 0.005(2) 0.0068(19) 0.006(2)
C52 0.039(2) 0.080(3) 0.068(3) 0.004(3) 0.009(2) -0.007(2)
C53 0.060(3) 0.079(4) 0.066(3) 0.007(3) 0.005(3) 0.008(3)
C54 0.055(3) 0.109(5) 0.071(3) -0.014(3) 0.007(3) 0.005(3)
C55 0.111(5) 0.096(4) 0.120(5) -0.046(4) 0.028(4) -0.006(4)
C56 0.172(7) 0.070(4) 0.108(5) -0.010(4) -0.014(5) 0.035(4)
C57 0.110(4) 0.078(4) 0.069(3) 0.014(3) -0.008(3) 0.025(4)
Cl1 0.0675(7) 0.0776(8) 0.0690(7) -0.0157(7) 0.0122(6) -0.0006(7)
O13 0.249(7) 0.094(3) 0.147(5) -0.026(3) 0.040(5) 0.009(4)
O14 0.219(5) 0.223(6) 0.249(5) -0.126(4) 0.163(4) -0.060(5)
O15 0.376(11) 0.176(6) 0.148(5) 0.054(5) -0.041(7) 0.062(7)
O16 0.117(4) 0.214(7) 0.227(7) 0.026(6) 0.006(5) -0.046(4)
O23 0.140(3) 0.153(4) 0.166(3) 0.062(3) 0.112(2) 0.053(3)
O24 0.155(4) 0.102(3) 0.208(5) 0.037(4) 0.054(4) -0.016(3)
O25 0.126(4) 0.193(5) 0.182(5) 0.074(4) 0.066(3) 0.066(4)
O26 0.300(9) 0.330(9) 0.180(6) -0.102(6) 0.045(6) -0.163(7)
O33 0.147(3) 0.148(4) 0.165(4) 0.006(3) 0.074(3) -0.066(3)
O34 0.239(6) 0.109(5) 0.130(4) -0.063(4) 0.139(4) -0.080(5)
O35 0.130(5) 0.058(4) 0.117(4) -0.015(3) 0.066(4) 0.006(4)
O36 0.165(9) 0.106(7) 0.216(11) 0.025(7) -0.023(8) -0.006(6)
O34' 0.190(13) 0.291(16) 0.251(15) 0.181(12) 0.095(12) 0.122(12)
O35' 0.41(3) 0.296(17) 0.212(13) -0.198(11) 0.040(17) -0.02(2)
O36' 0.082(6) 0.139(10) 0.185(11) -0.031(9) 0.049(7) 0.044(6)
Cl4 0.0752(8) 0.0802(9) 0.0923(10) -0.0079(8) 0.0188(8) 0.0024(8)
O43 0.177(5) 0.116(4) 0.103(3) -0.020(3) 0.021(3) 0.002(4)
O44 0.265(5) 0.099(3) 0.215(5) -0.058(3) 0.153(4) -0.080(3)
O45 0.120(4) 0.331(9) 0.227(7) -0.099(6) -0.044(5) 0.101(5)
O46 0.144(4) 0.132(4) 0.150(4) 0.033(3) 0.072(3) 0.010(3)
Cl5 0.160(2) 0.165(2) 0.1049(15) 0.0029(15) 0.0037(14) -0.0019(17)
O53 0.099(5) 0.174(7) 0.138(6) -0.104(5) -0.022(5) 0.027(5)
O54 0.189(9) 0.396(16) 0.181(11) 0.073(11) 0.034(8) 0.173(9)
O55 0.376(15) 0.053(5) 0.243(11) 0.001(6) 0.130(10) 0.032(7)
O56 0.205(8) 0.093(5) 0.083(5) 0.018(4) 0.015(5) 0.068(5)
O53' 0.178(13) 0.178(12) 0.288(16) 0.150(11) 0.088(12) 0.046(11)
O54' 0.195(11) 0.43(3) 0.126(9) -0.099(13) 0.108(7) -0.147(14)
O55' 0.59(4) 0.235(12) 0.326(17) 0.242(11) -0.09(2) -0.02(2)
O56' 0.42(3) 0.253(18) 0.202(15) -0.156(13) 0.101(17) -0.03(2)
O6W 0.137(3) 0.164(4) 0.136(3) 0.087(3) 0.062(3) 0.062(3)
O7W 0.074(2) 0.066(2) 0.153(4) 0.018(3) 0.000(3) 0.005(2)

loop_
_atom_type_symbol
_atom_type_description
_atom_type_scat_dispersion_real
_atom_type_scat_dispersion_imag
_atom_type_scat_source
C C 0.0033 0.0016 'International Tables Vol C Tables 4.2.6.8 and 6.1.1.4'
H H 0.0000 0.0000 'International Tables Vol C Tables 4.2.6.8 and 6.1.1.4'
N N 0.0061 0.0033 'International Tables Vol C Tables 4.2.6.8 and 6.1.1.4'
O O 0.0106 0.0060 'International Tables Vol C Tables 4.2.6.8 and 6.1.1.4'
Cl Cl 0.1484 0.1585 'International Tables Vol C Tables 4.2.6.8 and 6.1.1.4'
Cu Cu 0.3201 1.2651 'International Tables Vol C Tables 4.2.6.8 and 6.1.1.4'
La La -0.2871 2.4523 'International Tables Vol C Tables 4.2.6.8 and 6.1.1.4'

loop_
_geom_angle_atom_site_label_1
_geom_angle_atom_site_label_2
_geom_angle_atom_site_label_3
_geom_angle
_geom_angle_publ_flag
O51 La1 O42 79.66(10) yes
O51 La1 O12 149.77(10) yes
O42 La1 O12 72.17(10) yes
O51 La1 O32 130.19(10) yes
O42 La1 O32 109.00(9) yes
O12 La1 O32 71.15(10) yes
O51 La1 O22 71.56(10) yes
O42 La1 O22 68.72(10) yes
O12 La1 O22 106.95(9) yes
O32 La1 O22 67.24(10) yes
O51 La1 O1W 90.89(12) yes
O42 La1 O1W 68.80(12) yes
O12 La1 O1W 69.07(11) yes
O32 La1 O1W 138.61(12) yes
O22 La1 O1W 136.21(12) yes
O51 La1 O4W 73.41(10) yes
O42 La1 O4W 140.23(10) yes
O12 La1 O4W 136.40(10) yes
O32 La1 O4W 70.08(9) yes
O22 La1 O4W 75.22(9) yes
O1W La1 O4W 138.82(10) yes
O51 La1 O3W 70.36(11) yes
O42 La1 O3W 124.63(11) yes
O12 La1 O3W 117.60(11) yes
O32 La1 O3W 126.03(11) yes
O22 La1 O3W 135.44(10) yes
O1W La1 O3W 66.38(11) yes
O4W La1 O3W 72.49(11) yes
O51 La1 O2W 134.98(10) yes
O42 La1 O2W 137.41(10) yes
O12 La1 O2W 67.49(10) yes
O32 La1 O2W 70.26(11) yes
O22 La1 O2W 136.26(11) yes
O1W La1 O2W 84.33(13) yes
O4W La1 O2W 81.21(11) yes
O3W La1 O2W 66.77(11) yes
O21 Cu1 O31 91.52(13) yes
O21 Cu1 O11 177.01(11) yes
O31 Cu1 O11 89.41(13) yes
O21 Cu1 O41 89.21(13) yes
O31 Cu1 O41 174.61(11) yes
O11 Cu1 O41 89.60(12) yes
O21 Cu1 O5W 93.74(11) yes
O31 Cu1 O5W 95.05(11) yes
O11 Cu1 O5W 89.01(11) yes
O41 Cu1 O5W 90.24(11) yes
C11 O12 La1 160.2(3) ?
C11 O11 Cu1 111.7(3) ?
C17 N1 C13 120.4(4) ?
C17 N1 C12 119.8(4) ?
C13 N1 C12 119.8(4) ?
O12 C11 O11 126.2(4) ?
O12 C11 C12 115.8(4) ?
O11 C11 C12 118.0(3) ?
N1 C12 C11 113.5(3) ?
N1 C13 C14 120.1(5) ?
C15 C14 C13 120.7(5) ?
C14 C15 C16 118.0(5) ?
C17 C16 C15 120.7(5) ?
N1 C17 C16 120.1(5) ?
C21 O21 Cu1 127.0(3) ?
C21 O22 La1 141.2(3) ?
C23 N2 C27 120.8(4) ?
C23 N2 C22 119.5(4) ?
C27 N2 C22 119.8(4) ?
O22 C21 O21 128.9(4) ?
O22 C21 C22 119.2(3) ?
O21 C21 C22 111.9(3) ?
N2 C22 C21 113.4(3) ?
N2 C23 C24 120.2(5) ?
C25 C24 C23 120.9(5) ?
C24 C25 C26 118.9(5) ?
C25 C26 C27 120.1(5) ?
N2 C27 C26 119.1(5) ?
C31 O31 Cu1 122.8(3) ?
C31 O32 La1 146.1(3) ?
C33 N3 C37 121.7(5) ?
C33 N3 C32 118.1(5) ?
C37 N3 C32 120.2(5) ?
O32 C31 O31 127.8(4) ?
O32 C31 C32 121.0(3) ?
O31 C31 C32 111.2(3) ?
N3 C32 C31 113.3(3) ?
N3 C33 C34 116.3(8) ?
C35 C34 C33 123.8(10) ?
C34 C35 C36 118.5(8) ?
C35 C36 C37 119.4(8) ?
N3 C37 C36 119.2(8) ?
C41 O41 Cu1 118.2(2) ?
C41 O42 La1 150.6(3) ?
C43 N4 C47 120.9(4) ?
C43 N4 C42 119.6(4) ?
C47 N4 C42 119.5(4) ?
O42 C41 O41 127.0(4) ?
O42 C41 C42 114.8(4) ?
O41 C41 C42 118.2(3) ?
N4 C42 C41 114.0(3) ?
N4 C43 C44 120.5(6) ?
C45 C44 C43 120.9(7) ?
C44 C45 C46 120.5(6) ?
C45 C46 C47 116.8(6) ?
N4 C47 C46 120.2(5) ?
C51 O51 La1 139.5(3) ?
C57 N5 C53 119.9(4) ?
C57 N5 C52 121.9(4) ?
C53 N5 C52 118.2(4) ?
O52 C51 O51 127.7(4) ?
O52 C51 C52 116.1(4) ?
O51 C51 C52 116.2(4) ?
N5 C52 C51 114.0(4) ?
C54 C53 N5 119.4(5) ?
C53 C54 C55 119.8(5) ?
C56 C55 C54 118.2(6) ?
C57 C56 C55 120.6(6) ?
N5 C57 C56 121.8(5) ?
O15 Cl1 O14 115.4(6) ?
O15 Cl1 O16 112.4(6) ?
O14 Cl1 O16 109.0(5) ?
O15 Cl1 O13 106.1(4) ?
O14 Cl1 O13 106.4(4) ?
O16 Cl1 O13 107.0(4) ?
O26 Cl2 O23 112.5(5) ?
O26 Cl2 O25 108.6(5) ?
O23 Cl2 O25 109.3(3) ?
O26 Cl2 O24 109.0(5) ?
O23 Cl2 O24 111.3(4) ?
O25 Cl2 O24 106.0(4) ?
O36' Cl3 O35 127.8(5) ?
O36' Cl3 O36 57.0(5) ?
O35 Cl3 O36 107.2(4) ?
O36' Cl3 O35' 110.6(6) ?
O35 Cl3 O35' 59.3(5) ?
O36 Cl3 O35' 56.9(6) ?
O36' Cl3 O34' 111.5(6) ?
O35 Cl3 O34' 49.2(4) ?
O36 Cl3 O34' 143.8(5) ?
O35' Cl3 O34' 108.5(6) ?
O36' Cl3 O33 114.1(4) ?
O35 Cl3 O33 117.9(3) ?
O36 Cl3 O33 110.0(4) ?
O35' Cl3 O33 105.9(6) ?
O34' Cl3 O33 106.0(5) ?
O36' Cl3 O34 52.6(5) ?
O35 Cl3 O34 105.6(4) ?
O36 Cl3 O34 108.6(5) ?
O35' Cl3 O34 146.8(6) ?
O34' Cl3 O34 63.8(5) ?
O33 Cl3 O34 107.2(3) ?
O45 Cl4 O44 120.5(4) ?
O45 Cl4 O46 108.4(4) ?
O44 Cl4 O46 109.0(4) ?
O45 Cl4 O43 105.0(4) ?
O44 Cl4 O43 108.3(3) ?
O46 Cl4 O43 104.4(4) ?
O53 Cl5 O55' 98.5(6) ?
O53 Cl5 O56 113.1(4) ?
O55' Cl5 O56 135.4(7) ?
O53 Cl5 O54' 132.8(5) ?
O55' Cl5 O54' 109.7(6) ?
O56 Cl5 O54' 71.2(5) ?
O53 Cl5 O55 117.6(5) ?
O55' Cl5 O55 81.4(5) ?
O56 Cl5 O55 108.4(5) ?
O54' Cl5 O55 37.3(5) ?
O53 Cl5 O56' 23.8(5) ?
O55' Cl5 O56' 109.9(6) ?
O56 Cl5 O56' 111.6(5) ?
O54' Cl5 O56' 109.0(5) ?
O55 Cl5 O56' 97.8(6) ?
O53 Cl5 O53' 93.7(5) ?
O55' Cl5 O53' 110.0(6) ?
O56 Cl5 O53' 40.6(5) ?
O54' Cl5 O53' 110.2(5) ?
O55 Cl5 O53' 145.3(6) ?
O56' Cl5 O53' 108.0(6) ?
O53 Cl5 O54 105.4(5) ?
O55' Cl5 O54 29.0(6) ?
O56 Cl5 O54 109.0(6) ?
O54' Cl5 O54 117.7(6) ?
O55 Cl5 O54 102.5(5) ?
O56' Cl5 O54 125.4(5) ?
O53' Cl5 O54 81.4(6) ?

loop_
_geom_bond_atom_site_label_1
_geom_bond_atom_site_label_2
_geom_bond_distance
_geom_bond_publ_flag
La1 O51 2.482(3) yes
La1 O42 2.523(3) yes
La1 O12 2.531(3) yes
La1 O32 2.536(3) yes
La1 O22 2.546(3) yes
La1 O1W 2.556(4) yes
La1 O4W 2.606(3) yes
La1 O3W 2.610(3) yes
La1 O2W 2.630(3) yes
Cu1 O21 1.931(3) yes
Cu1 O31 1.964(3) yes
Cu1 O11 1.984(3) yes
Cu1 O41 1.998(3) yes
Cu1 O5W 2.233(3) yes
O12 C11 1.228(4) ?
O11 C11 1.247(5) ?
N1 C17 1.326(6) ?
N1 C13 1.328(6) ?
N1 C12 1.474(5) ?
C11 C12 1.505(6) ?
C13 C14 1.384(7) ?
C14 C15 1.335(8) ?
C15 C16 1.371(9) ?
C16 C17 1.366(7) ?
O21 C21 1.257(4) ?
O22 C21 1.230(4) ?
N2 C23 1.316(6) ?
N2 C27 1.342(6) ?
N2 C22 1.473(5) ?
C21 C22 1.530(6) ?
C23 C24 1.364(7) ?
C24 C25 1.333(9) ?
C25 C26 1.352(8) ?
C26 C27 1.380(6) ?
O31 C31 1.266(4) ?
O32 C31 1.227(5) ?
N3 C33 1.317(8) ?
N3 C37 1.334(8) ?
N3 C32 1.490(5) ?
C31 C32 1.509(6) ?
C33 C34 1.403(11) ?
C34 C35 1.266(15) ?
C35 C36 1.349(15) ?
C36 C37 1.387(8) ?
O41 C41 1.256(5) ?
O42 C41 1.241(4) ?
N4 C43 1.323(6) ?
N4 C47 1.332(6) ?
N4 C42 1.473(5) ?
C41 C42 1.522(6) ?
C43 C44 1.348(8) ?
C44 C45 1.324(12) ?
C45 C46 1.384(11) ?
C46 C47 1.405(8) ?
O51 C51 1.244(5) ?
O52 C51 1.222(5) ?
N5 C57 1.314(7) ?
N5 C53 1.362(6) ?
N5 C52 1.456(6) ?
C51 C52 1.521(7) ?
C53 C54 1.350(8) ?
C54 C55 1.387(9) ?
C55 C56 1.348(9) ?
C56 C57 1.329(9) ?
Cl1 O15 1.322(7) ?
Cl1 O14 1.337(7) ?
Cl1 O16 1.365(6) ?
Cl1 O13 1.437(6) ?
Cl2 O26 1.281(8) ?
Cl2 O23 1.388(5) ?
Cl2 O25 1.404(5) ?
Cl2 O24 1.415(5) ?
Cl3 O36' 1.390(6) ?
Cl3 O35 1.403(4) ?
Cl3 O36 1.410(5) ?
Cl3 O35' 1.414(6) ?
Cl3 O34' 1.415(6) ?
Cl3 O33 1.419(4) ?
Cl3 O34 1.431(5) ?
Cl4 O45 1.373(7) ?
Cl4 O44 1.381(5) ?
Cl4 O46 1.408(6) ?
Cl4 O43 1.430(5) ?
Cl5 O53 1.397(5) ?
Cl5 O55' 1.410(7) ?
Cl5 O56 1.408(5) ?
Cl5 O54' 1.411(6) ?
Cl5 O55 1.417(6) ?
Cl5 O56' 1.420(7) ?
Cl5 O53' 1.422(7) ?
Cl5 O54 1.449(5) ?

loop_
_geom_hbond_atom_site_label_D
_geom_hbond_atom_site_label_H
_geom_hbond_atom_site_label_A
_geom_hbond_distance_DH
_geom_hbond_distance_HA
_geom_hbond_distance_DA
_geom_hbond_angle_DHA
_geom_hbond_site_symmetry_A
O1W H1WB O56 1.13 1.59 2.621(7) 148.4 .
O1W H1WB O53' 1.13 1.86 2.952(9) 160.4 .
O2W H2WA O36' 1.04 2.05 2.973(6) 146.5 .
O2W H2WA O12 1.04 2.31 2.868(4) 111.9 .
O2W H2WB O6W 0.97 1.94 2.779(6) 143.1 .
O3W H3WA O52 1.07 1.67 2.718(4) 164.9 5
O3W H3WB O6W 0.95 2.64 3.106(6) 110.8 .
O4W H4WA O52 1.14 1.67 2.668(5) 142.6 .
O4W H4WB O55 1.08 1.92 2.909(7) 151.4 1_545
O5W H5WA O7W 1.05 1.66 2.683(5) 163.1 .
O6W H6WA O15 0.95 2.11 2.935(9) 144.5 7
O6W H6WB O56' 1.13 1.95 3.063(10) 166.6 .
O6W H6WB O53 1.13 1.98 3.098(8) 170.9 .
O7W H7WA O43 1.09 2.03 3.087(7) 161.0 1_545
O6W H6WA O15 0.95 2.11 2.935(9) 144.5 7
O6W H6WB O56' 1.13 1.95 3.063(10) 166.6 .
O6W H6WB O53 1.13 1.98 3.098(8) 170.9 .
